data_2102968
loop_
_publ_author_name
'Turowska-Tyrk, Ilona'
'Bakowicz, Julia'
'Scheffer, John R.'

_publ_section_title
;
 Monitoring structural transformations in crystals. 11. Yang
 photocyclizations -- one type of reaction, but diversity of structural
 changes
;
_journal_coeditor_code BK5065
_journal_issue 6
_journal_name_full 'Acta Crystallographica Section B'
_journal_page_first 933
_journal_page_last 940
_journal_paper_doi 10.1107/S0108768107051336
_journal_volume 63
_journal_year 2007
_chemical_formula_sum 'C24 H31 N O3'
_chemical_formula_weight 381.50
_chemical_name_systematic
;
 ?
;
_space_group_IT_number 19
_symmetry_cell_setting orthorhombic
_symmetry_space_group_name_Hall 'P 2ac 2ab'
_symmetry_space_group_name_H-M 'P 21 21 21'
_atom_sites_solution_hydrogens geom
_atom_sites_solution_primary direct
_atom_sites_solution_secondary geom
_audit_creation_method SHELXL-97
_cell_angle_alpha 90.00
_cell_angle_beta 90.00
_cell_angle_gamma 90.00
_cell_formula_units_Z 4
_cell_length_a 6.7448(18)
_cell_length_b 11.849(3)
_cell_length_c 26.976(6)
_cell_measurement_reflns_used 1000
_cell_measurement_temperature 299(2)
_cell_measurement_theta_max 16
_cell_measurement_theta_min 3
_cell_volume 2155.9(9)
_computing_cell_refinement 'CRYSALIS (Oxford Diffraction, 2003)'
_computing_data_collection 'CRYSALIS (Oxford Diffraction, 2003)'
_computing_data_reduction 'CRYSALIS (Oxford Diffraction, 2003)'
_computing_molecular_graphics 'ORTEP-3 for Windows (Farrugia, 1997)'
_computing_publication_material 'SXELXL97 (Sheldrick, 1997)'
_computing_structure_refinement 'SHELXL-97 (Sheldrick, 1997)'
_computing_structure_solution 'SHELXS-97 (Sheldrick, 1990)'
_diffrn_ambient_temperature 299(2)
_diffrn_measured_fraction_theta_full 0.980
_diffrn_measured_fraction_theta_max 0.980
_diffrn_measurement_device_type 'Kuma KM4CCD diffractometer'
_diffrn_measurement_method '\w scans'
_diffrn_radiation_monochromator graphite
_diffrn_radiation_source 'fine-focus sealed tube'
_diffrn_radiation_type MoK\a
_diffrn_radiation_wavelength 0.71073
_diffrn_reflns_av_R_equivalents 0.0533
_diffrn_reflns_av_sigmaI/netI 0.0517
_diffrn_reflns_limit_h_max 3
_diffrn_reflns_limit_h_min -8
_diffrn_reflns_limit_k_max 13
_diffrn_reflns_limit_k_min -14
_diffrn_reflns_limit_l_max 31
_diffrn_reflns_limit_l_min -32
_diffrn_reflns_number 11662
_diffrn_reflns_theta_full 25.00
_diffrn_reflns_theta_max 25.00
_diffrn_reflns_theta_min 3.38
_exptl_absorpt_coefficient_mu 0.077
_exptl_absorpt_correction_T_max 0.9811
_exptl_absorpt_correction_T_min 0.9700
_exptl_absorpt_correction_type none
_exptl_crystal_colour colourless
_exptl_crystal_density_diffrn 1.175
_exptl_crystal_density_method 'not measured'
_exptl_crystal_description block
_exptl_crystal_F_000 824
_exptl_crystal_size_max 0.40
_exptl_crystal_size_mid 0.30
_exptl_crystal_size_min 0.25
_refine_diff_density_max 0.365
_refine_diff_density_min -0.200
_refine_ls_abs_structure_details
;
 The absolute structure was assigned on the basis of known
 absolute configuration of the cation.
;
_refine_ls_extinction_coef 0.025(5)
_refine_ls_extinction_expression Fc^*^=kFc[1+0.001xFc^2^\l^3^/sin(2\q)]^-1/4^
_refine_ls_extinction_method SHELXL
_refine_ls_goodness_of_fit_ref 1.004
_refine_ls_hydrogen_treatment constr
_refine_ls_matrix_type full
_refine_ls_number_parameters 255
_refine_ls_number_reflns 3696
_refine_ls_number_restraints 0
_refine_ls_restrained_S_all 1.004
_refine_ls_R_factor_all 0.0967
_refine_ls_R_factor_gt 0.0624
_refine_ls_shift/su_max 0.000
_refine_ls_shift/su_mean 0.000
_refine_ls_structure_factor_coef Fsqd
_refine_ls_weighting_details 'calc w=1/[\s^2^(Fo^2^)+(0.1210P)^2^+0.0000P] where P=(Fo^2^+2Fc^2^)/3'
_refine_ls_weighting_scheme calc
_refine_ls_wR_factor_gt 0.1719
_refine_ls_wR_factor_ref 0.1941
_reflns_number_gt 2324
_reflns_number_total 3696
_reflns_threshold_expression >2sigma(I)
_cod_data_source_file bk5065.cif
_cod_data_source_block 0.0P
_cod_depositor_comments
;
The following automatic conversions were performed:
'_symmetry_cell_setting' value 'Orthorhombic' changed to 'orthorhombic'
according to '/home/saulius/struct/CIF-dictionaries/cif_core.dic'
dictionary named 'cif_core.dic' version 2.4.1 from 2010-06-29.

Automatic conversion script
Id: cif_fix_enum 1527 2010-12-29 10:47:43Z saulius 

The following automatic conversions were performed:

'_symmetry_cell_setting' value 'Orthorhombic' changed to
'orthorhombic' according to
/home/saulius/struct/CIF-dictionaries/cif_core.dic dictionary named
'cif_core.dic' version 2.4.1 from 2010-06-29.

Automatic conversion script
Id: cif_fix_values 1715 2011-07-08 13:25:40Z adriana 
;
_cod_database_code 2102968

loop_
_symmetry_equiv_pos_as_xyz
'x, y, z'
'-x+1/2, -y, z+1/2'
'-x, y+1/2, -z+1/2'
'x+1/2, -y+1/2, -z'

loop_
_atom_site_type_symbol
_atom_site_label
_atom_site_fract_x
_atom_site_fract_y
_atom_site_fract_z
_atom_site_U_iso_or_equiv
_atom_site_adp_type
_atom_site_calc_flag
_atom_site_refinement_flags
_atom_site_occupancy
C C1R 1.1519(11) -0.3058(7) 0.2921(2) 0.156(3) Uani d . 1
H H1AR 1.2217 -0.3447 0.3180 0.234 Uiso calc R 1
H H1BR 1.0612 -0.2526 0.3065 0.234 Uiso calc R 1
H H1CR 1.2452 -0.2664 0.2715 0.234 Uiso calc R 1
C C2R 1.0395(7) -0.3890(4) 0.26154(18) 0.0988(15) Uani d . 1
H H2AR 0.9495 -0.4291 0.2834 0.119 Uiso calc R 1
H H2BR 1.1335 -0.4439 0.2489 0.119 Uiso calc R 1
C C3R 0.9187(6) -0.3447(3) 0.21758(13) 0.0674(10) Uani d . 1
C C4R 1.0673(6) -0.2930(3) 0.18223(15) 0.0722(11) Uani d . 1
C C5R 1.0080(5) -0.1922(3) 0.15224(12) 0.0546(9) Uani d . 1
C C6R 1.1434(5) -0.1411(3) 0.12113(15) 0.0657(10) Uani d . 1
H H6R 1.2732 -0.1674 0.1202 0.079 Uiso calc R 1
C C7R 1.0891(5) -0.0513(3) 0.09127(14) 0.0604(9) Uani d . 1
H H7R 1.1827 -0.0172 0.0709 0.072 Uiso calc R 1
C C8R 0.8962(4) -0.0125(3) 0.09175(12) 0.0507(8) Uani d . 1
C C9R 0.7622(5) -0.0643(3) 0.12247(13) 0.0577(9) Uani d . 1
H H9R 0.6312 -0.0398 0.1222 0.069 Uiso calc R 1
C C10R 0.8144(5) -0.1516(3) 0.15389(13) 0.0568(9) Uani d . 1
C C11R 0.6660(6) -0.2022(4) 0.18945(16) 0.0777(12) Uani d . 1
H H11A 0.5785 -0.1434 0.2016 0.093 Uiso calc R 1
H H11B 0.5858 -0.2576 0.1721 0.093 Uiso calc R 1
C C12R 0.7681(6) -0.2577(4) 0.23264(15) 0.0776(11) Uani d . 1
H H12A 0.8335 -0.2001 0.2523 0.093 Uiso calc R 1
H H12B 0.6690 -0.2934 0.2534 0.093 Uiso calc R 1
C C13R 0.8230(9) -0.4433(4) 0.19020(19) 0.1025(16) Uani d . 1
H H13A 0.7692 -0.4158 0.1591 0.123 Uiso calc R 1
H H13B 0.9249 -0.4982 0.1824 0.123 Uiso calc R 1
C C14R 0.6626(8) -0.5007(5) 0.2180(3) 0.134(2) Uani d . 1
H H14A 0.6106 -0.5616 0.1985 0.201 Uiso calc R 1
H H14B 0.5586 -0.4478 0.2251 0.201 Uiso calc R 1
H H14C 0.7146 -0.5300 0.2486 0.201 Uiso calc R 1
C C15R 0.8318(5) 0.0830(3) 0.05987(13) 0.0573(9) Uani d . 1
O O1R 0.9604(3) 0.1512(2) 0.04422(9) 0.0669(7) Uani d . 1
O O2R 0.6530(4) 0.0917(2) 0.04934(12) 0.0859(9) Uani d . 1
O O3R 1.2306(5) -0.3360(3) 0.17344(15) 0.1248(14) Uani d . 1
C C16R 0.3379(6) 0.3220(4) 0.08510(15) 0.0789(12) Uani d . 1
H H16R 0.2061 0.3566 0.0867 0.095 Uiso calc R 1
C C17R 0.3747(9) 0.2576(5) 0.13370(16) 0.134(2) Uani d . 1
H H17A 0.2754 0.2002 0.1376 0.202 Uiso calc R 1
H H17B 0.3681 0.3091 0.1611 0.202 Uiso calc R 1
H H17C 0.5035 0.2231 0.1327 0.202 Uiso calc R 1
C C18R 0.4898(6) 0.4144(4) 0.07504(14) 0.0688(10) Uani d . 1
C C19R 0.6824(6) 0.3898(3) 0.06422(15) 0.0705(11) Uani d . 1
H H19R 0.7271 0.3158 0.0668 0.085 Uiso calc R 1
C C20R 0.8098(6) 0.4722(4) 0.04965(17) 0.0800(12) Uani d . 1
H H20R 0.9392 0.4529 0.0412 0.096 Uiso calc R 1
C C21R 0.7518(7) 0.5839(4) 0.04703(16) 0.0790(12) Uani d . 1
C C22R 0.5641(9) 0.6062(4) 0.06066(19) 0.0985(15) Uani d . 1
H H22R 0.5220 0.6809 0.0610 0.118 Uiso calc R 1
C C23R 0.4350(7) 0.5256(4) 0.07378(17) 0.0889(14) Uani d . 1
H H23R 0.3059 0.5456 0.0822 0.107 Uiso calc R 1
C C24R 0.8911(9) 0.6725(5) 0.0291(2) 0.128(2) Uani d . 1
H H24A 0.8412 0.7046 -0.0011 0.192 Uiso calc R 1
H H24B 1.0189 0.6395 0.0231 0.192 Uiso calc R 1
H H24C 0.9030 0.7306 0.0537 0.192 Uiso calc R 1
N N1R 0.3405(4) 0.2392(2) 0.04344(11) 0.0624(8) Uani d . 1
H H1DR 0.2528 0.1848 0.0494 0.094 Uiso calc R 1
H H1ER 0.4611 0.2093 0.0408 0.094 Uiso calc R 1
H H1FR 0.3093 0.2742 0.0153 0.094 Uiso calc R 1

loop_
_atom_site_aniso_label
_atom_site_aniso_U_11
_atom_site_aniso_U_22
_atom_site_aniso_U_33
_atom_site_aniso_U_12
_atom_site_aniso_U_13
_atom_site_aniso_U_23
C1R 0.173(6) 0.179(6) 0.117(4) -0.044(6) -0.054(5) 0.039(5)
C2R 0.094(3) 0.114(4) 0.088(3) -0.024(3) -0.030(3) 0.033(3)
C3R 0.086(2) 0.059(2) 0.058(2) -0.001(2) -0.0068(19) 0.0159(18)
C4R 0.065(2) 0.070(2) 0.081(3) 0.018(2) -0.002(2) 0.019(2)
C5R 0.0526(18) 0.054(2) 0.057(2) 0.0085(16) 0.0034(16) 0.0139(16)
C6R 0.0484(18) 0.065(2) 0.083(3) 0.0088(17) 0.0040(18) 0.016(2)
C7R 0.0512(19) 0.064(2) 0.066(2) 0.0033(17) 0.0075(17) 0.0208(18)
C8R 0.0485(18) 0.0468(18) 0.0569(19) 0.0011(15) -0.0055(15) 0.0068(15)
C9R 0.0415(16) 0.054(2) 0.078(2) 0.0030(16) 0.0050(16) 0.0165(18)
C10R 0.0537(19) 0.055(2) 0.062(2) 0.0033(16) 0.0014(16) 0.0095(17)
C11R 0.065(2) 0.073(2) 0.095(3) 0.009(2) 0.026(2) 0.033(2)
C12R 0.091(3) 0.072(3) 0.069(2) -0.001(2) 0.014(2) 0.014(2)
C13R 0.137(4) 0.067(3) 0.104(4) -0.003(3) -0.039(3) 0.000(3)
C14R 0.111(4) 0.093(4) 0.198(6) -0.029(4) -0.028(5) -0.001(4)
C15R 0.0535(19) 0.055(2) 0.064(2) -0.0022(18) -0.0035(17) 0.0142(17)
O1R 0.0607(14) 0.0616(15) 0.0784(17) -0.0018(12) 0.0024(12) 0.0288(14)
O2R 0.0549(14) 0.0745(17) 0.128(2) 0.0048(13) -0.0216(15) 0.0423(18)
O3R 0.104(2) 0.120(3) 0.151(3) 0.049(2) 0.034(2) 0.064(2)
C16R 0.067(2) 0.094(3) 0.076(3) -0.003(2) 0.011(2) 0.003(2)
C17R 0.154(5) 0.185(6) 0.064(3) -0.078(5) 0.005(3) 0.030(3)
C18R 0.072(2) 0.073(3) 0.061(2) 0.005(2) 0.0021(19) -0.0003(19)
C19R 0.064(2) 0.062(2) 0.086(3) -0.003(2) 0.004(2) 0.000(2)
C20R 0.070(2) 0.080(3) 0.090(3) -0.004(2) -0.001(2) -0.008(2)
C21R 0.098(3) 0.070(3) 0.068(3) -0.008(3) -0.012(2) 0.003(2)
C22R 0.129(4) 0.063(3) 0.104(4) 0.016(3) -0.020(3) 0.006(3)
C23R 0.086(3) 0.086(3) 0.095(3) 0.020(3) 0.001(3) -0.006(3)
C24R 0.174(6) 0.094(4) 0.117(4) -0.058(4) -0.019(4) 0.010(3)
N1R 0.0547(15) 0.0680(19) 0.0644(18) -0.0007(15) -0.0007(14) 0.0219(15)

loop_
_atom_type_symbol
_atom_type_description
_atom_type_scat_dispersion_real
_atom_type_scat_dispersion_imag
_atom_type_scat_source
C C 0.0033 0.0016 'International Tables Vol C Tables 4.2.6.8 and 6.1.1.4'
H H 0.0000 0.0000 'International Tables Vol C Tables 4.2.6.8 and 6.1.1.4'
N N 0.0061 0.0033 'International Tables Vol C Tables 4.2.6.8 and 6.1.1.4'
O O 0.0106 0.0060 'International Tables Vol C Tables 4.2.6.8 and 6.1.1.4'

loop_
_geom_angle_atom_site_label_1
_geom_angle_atom_site_label_2
_geom_angle_atom_site_label_3
_geom_angle
C1R C2R C3R 118.1(4)
C12R C3R C4R 109.9(3)
C12R C3R C13R 111.7(4)
C4R C3R C13R 106.6(4)
C12R C3R C2R 112.7(4)
C4R C3R C2R 105.9(3)
C13R C3R C2R 109.7(3)
O3R C4R C5R 117.6(4)
O3R C4R C3R 122.9(4)
C5R C4R C3R 119.1(3)
C6R C5R C10R 119.2(3)
C6R C5R C4R 120.1(3)
C10R C5R C4R 120.6(3)
C5R C6R C7R 121.1(3)
C8R C7R C6R 120.0(3)
C9R C8R C7R 118.5(3)
C9R C8R C15R 119.9(3)
C7R C8R C15R 121.6(3)
C8R C9R C10R 122.5(3)
C9R C10R C5R 118.5(3)
C9R C10R C11R 121.1(3)
C5R C10R C11R 120.3(3)
C12R C11R C10R 111.2(3)
C3R C12R C11R 113.6(3)
C14R C13R C3R 114.5(4)
O2R C15R O1R 122.6(3)
O2R C15R C8R 118.6(3)
O1R C15R C8R 118.8(3)
N1R C16R C18R 109.3(3)
N1R C16R C17R 108.3(4)
C18R C16R C17R 113.6(4)
C19R C18R C23R 117.3(4)
C19R C18R C16R 121.7(4)
C23R C18R C16R 120.9(4)
C20R C19R C18R 120.7(4)
C19R C20R C21R 121.6(4)
C22R C21R C20R 116.1(4)
C22R C21R C24R 123.0(5)
C20R C21R C24R 120.9(5)
C23R C22R C21R 123.0(5)
C22R C23R C18R 121.1(4)

loop_
_geom_bond_atom_site_label_1
_geom_bond_atom_site_label_2
_geom_bond_distance
C1R C2R 1.493(8)
C2R C3R 1.532(5)
C3R C12R 1.503(5)
C3R C4R 1.513(5)
C3R C13R 1.526(6)
C4R O3R 1.237(4)
C4R C5R 1.497(5)
C5R C6R 1.380(5)
C5R C10R 1.392(4)
C6R C7R 1.384(5)
C7R C8R 1.381(4)
C8R C9R 1.371(4)
C8R C15R 1.486(5)
C9R C10R 1.383(5)
C10R C11R 1.510(5)
C11R C12R 1.505(6)
C13R C14R 1.483(7)
C15R O2R 1.243(4)
C15R O1R 1.259(4)
C16R N1R 1.492(5)
C16R C18R 1.523(6)
C16R C17R 1.537(6)
C18R C19R 1.363(5)
C18R C23R 1.370(6)
C19R C20R 1.359(5)
C20R C21R 1.383(6)
C21R C22R 1.345(7)
C21R C24R 1.489(6)
C22R C23R 1.340(7)

loop_
_cod_related_entry_id
_cod_related_entry_database
_cod_related_entry_code
1 ChemSpider 21196577
